data_7707391
loop_
_publ_author_name
'Long, J\'er\^ome'
'Tolpygin, Aleksei O.'
'Lyubov, Dmitry M.'
'Rad'kova, Natalia Yu'
'Cherkasov, Anton V.'
'Nelyubina, Yulia V.'
'Guari, Yannick'
'Larionova, Joulia'
'Trifonov, Alexander A.'

_publ_section_title
;
 High magnetization reversal barriers in luminescent dysprosium octahedral
 and pentagonal bipyramidal single-molecule magnets based on fluorinated
 alkoxide ligands.
;
_journal_issue 24
_journal_name_full 'Dalton transactions (Cambridge, England : 2003)'
_journal_page_first 8487
_journal_page_last 8496
_journal_paper_doi 10.1039/d1dt01319j
_journal_volume 50
_journal_year 2021
_chemical_formula_moiety 'C24 H32 Dy F18 O6, C24 H20 B, 0.5(C4 H8 O)'
_chemical_formula_sum 'C50 H56 B Dy F18 O6.5'
_chemical_formula_weight 1276.25
_space_group_crystal_system orthorhombic
_space_group_IT_number 62
_space_group_name_Hall '-P 2ac 2n'
_space_group_name_H-M_alt 'P n m a'
_atom_sites_solution_hydrogens geom
_atom_sites_solution_primary dual
_atom_sites_solution_secondary difmap
_audit_creation_method SHELXL-2018/3
_audit_update_record
;
2021-03-19 deposited with the CCDC.	2021-05-13 downloaded from the CCDC.
;
_cell_angle_alpha 90
_cell_angle_beta 90
_cell_angle_gamma 90
_cell_formula_units_Z 8
_cell_length_a 19.0304(2)
_cell_length_b 24.9486(3)
_cell_length_c 22.2887(2)
_cell_measurement_reflns_used 35677
_cell_measurement_temperature 100(2)
_cell_measurement_theta_max 25.9210
_cell_measurement_theta_min 2.2790
_cell_volume 10582.27(19)
_computing_cell_refinement 'CrysAlis Pro 1.171.41.95a'
_computing_data_collection 'CrysAlis Pro 1.171.41.95a'
_computing_data_reduction 'CrysAlis Pro 1.171.41.95a'
_computing_structure_refinement 'SHELXL 2018/3'
_computing_structure_solution 'SHELXT 2018/2'
_diffrn_ambient_temperature 100(2)
_diffrn_measured_fraction_theta_full 0.999
_diffrn_measured_fraction_theta_max 0.999
_diffrn_measurement_device_type 'Rigaku OD Xcalibur (CCD)'
_diffrn_measurement_method '\w scans'
_diffrn_radiation_type MoK\a
_diffrn_radiation_wavelength 0.71073
_diffrn_reflns_av_R_equivalents 0.0685
_diffrn_reflns_av_unetI/netI 0.0638
_diffrn_reflns_Laue_measured_fraction_full 0.999
_diffrn_reflns_Laue_measured_fraction_max 0.999
_diffrn_reflns_limit_h_max 23
_diffrn_reflns_limit_h_min -23
_diffrn_reflns_limit_k_max 30
_diffrn_reflns_limit_k_min -30
_diffrn_reflns_limit_l_max 27
_diffrn_reflns_limit_l_min -27
_diffrn_reflns_number 128769
_diffrn_reflns_point_group_measured_fraction_full 0.999
_diffrn_reflns_point_group_measured_fraction_max 0.999
_diffrn_reflns_theta_full 25.242
_diffrn_reflns_theta_max 26.024
_diffrn_reflns_theta_min 2.118
_diffrn_source 'fine-focus sealed tube'
_exptl_absorpt_coefficient_mu 1.524
_exptl_absorpt_correction_T_max 1.000
_exptl_absorpt_correction_T_min 0.660
_exptl_absorpt_correction_type gaussian
_exptl_absorpt_process_details
;
CrysAlis Pro 1.171.41.95a. Numerical absorption correction based on gaussian
integration over a multifaceted crystal model. Empirical absorption correction
using spherical harmonics, implemented in SCALE3 ABSPACK scaling algorithm.
;
_exptl_crystal_colour colourless
_exptl_crystal_density_diffrn 1.602
_exptl_crystal_description prism
_exptl_crystal_F_000 5128
_exptl_crystal_size_max 0.420
_exptl_crystal_size_mid 0.260
_exptl_crystal_size_min 0.190
_refine_diff_density_max 1.206
_refine_diff_density_min -1.537
_refine_diff_density_rms 0.097
_refine_ls_extinction_method none
_refine_ls_goodness_of_fit_ref 1.010
_refine_ls_hydrogen_treatment constr
_refine_ls_matrix_type full
_refine_ls_number_parameters 1104
_refine_ls_number_reflns 10688
_refine_ls_number_restraints 1299
_refine_ls_restrained_S_all 1.005
_refine_ls_R_factor_all 0.0707
_refine_ls_R_factor_gt 0.0438
_refine_ls_shift/su_max 0.000
_refine_ls_shift/su_mean 0.000
_refine_ls_structure_factor_coef Fsqd
_refine_ls_weighting_details 'w=1/[\s^2^(Fo^2^)+(0.0578P)^2^] where P=(Fo^2^+2Fc^2^)/3'
_refine_ls_weighting_scheme calc
_refine_ls_wR_factor_gt 0.0987
_refine_ls_wR_factor_ref 0.1036
_reflns_Friedel_coverage 0.000
_reflns_number_gt 7455
_reflns_number_total 10688
_reflns_threshold_expression 'I > 2\s(I)'
_cod_data_source_file d1dt01319j2.cif
_cod_data_source_block dyocf3bph4
_cod_depositor_comments 'Adding full bibliography for 7707391--7707393.cif.'
_cod_original_formula_sum 'C50 H56 B Dy F18 O6.50'
_cod_database_code 7707391
_shelx_shelxl_version_number 2018/3
_shelx_space_group_comment
;
The symmetry employed for this shelxl refinement is uniquely defined
by the following loop, which should always be used as a source of
symmetry information in preference to the above space-group names.
They are only intended as comments.
;
_shelx_estimated_absorpt_t_min 0.567
_shelx_estimated_absorpt_t_max 0.761

loop_
_space_group_symop_operation_xyz
'x, y, z'
'-x+1/2, -y, z+1/2'
'-x, y+1/2, -z'
'x+1/2, -y+1/2, -z+1/2'
'-x, -y, -z'
'x-1/2, y, -z-1/2'
'x, -y-1/2, z'
'-x-1/2, y-1/2, z-1/2'

loop_
_atom_site_label
_atom_site_type_symbol
_atom_site_fract_x
_atom_site_fract_y
_atom_site_fract_z
_atom_site_U_iso_or_equiv
_atom_site_adp_type
_atom_site_occupancy
_atom_site_site_symmetry_order
_atom_site_calc_flag
_atom_site_refinement_flags_posn
_atom_site_refinement_flags_adp
_atom_site_refinement_flags_occupancy
_atom_site_disorder_assembly
_atom_site_disorder_group
Dy1A Dy 0.03356(2) 0.250000 -0.07821(2) 0.01992(9) Uani 1 2 d S T P . .
O1A O 0.1379(2) 0.250000 -0.0433(2) 0.0251(10) Uani 1 2 d S T P A .
C1A C 0.2074(3) 0.250000 -0.0309(2) 0.0313(15) Uani 1 2 d DS T P . .
C2A C 0.2179(3) 0.1919(2) -0.0037(3) 0.029(2) Uani 0.5 1 d D . P A 1
F1A F 0.1889(6) 0.1941(6) 0.0508(5) 0.043(3) Uani 0.5 1 d D . P A 1
F2A F 0.2839(3) 0.1739(3) 0.0039(3) 0.0420(16) Uani 0.5 1 d D . P A 1
F3A F 0.1846(3) 0.1506(2) -0.0306(3) 0.0373(14) Uani 0.5 1 d D . P A 1
C2' C 0.2322(4) 0.2090(3) 0.0160(3) 0.039(3) Uani 0.5 1 d D . P A 2
F1' F 0.1891(7) 0.1968(8) 0.0608(5) 0.066(5) Uani 0.5 1 d D . P A 2
F2' F 0.2942(3) 0.2231(2) 0.0380(3) 0.0461(17) Uani 0.5 1 d D . P A 2
F3' F 0.2407(4) 0.1654(2) -0.0169(3) 0.0416(17) Uani 0.5 1 d D . P A 2
C3A C 0.2519(2) 0.250000 -0.0892(2) 0.0263(14) Uani 1 2 d DS T P A .
F4A F 0.23856(16) 0.29298(10) -0.12242(12) 0.0460(8) Uani 1 1 d D . . . .
F5A F 0.32051(18) 0.250000 -0.07786(18) 0.0332(9) Uani 1 2 d DS T P . .
O2A O -0.0661(2) 0.250000 -0.1224(2) 0.0330(12) Uani 1 2 d S T P B .
C4A C -0.1250(3) 0.2571(3) -0.1548(3) 0.0308(18) Uani 0.5 1 d D . P B -1
C5A C -0.1111(3) 0.2352(3) -0.2188(3) 0.035(2) Uani 0.5 1 d D . P B -1
F6A F -0.0529(2) 0.2564(5) -0.2417(2) 0.0377(19) Uani 0.5 1 d D . P B -1
F7A F -0.1632(2) 0.2445(6) -0.2574(2) 0.052(2) Uani 0.5 1 d D . P B -1
F8A F -0.1023(4) 0.1821(3) -0.2176(3) 0.053(2) Uani 0.5 1 d D . P B -1
C6A C -0.1836(4) 0.2233(3) -0.1250(3) 0.055(3) Uani 0.5 1 d D . P B -1
F9A F -0.1588(7) 0.1761(5) -0.1071(5) 0.064(3) Uani 0.5 1 d D . P B -1
F10A F -0.2090(2) 0.2481(5) -0.0770(2) 0.0729(18) Uani 0.5 1 d D . P B -1
F11A F -0.2372(4) 0.2126(4) -0.1615(4) 0.081(3) Uani 0.5 1 d D . P B -1
C7A C -0.1497(4) 0.3162(3) -0.1593(3) 0.042(2) Uani 0.5 1 d D . P B -1
F12A F -0.1120(4) 0.3445(3) -0.1985(3) 0.054(2) Uani 0.5 1 d D . P B -1
F13A F -0.1431(8) 0.3403(5) -0.1064(4) 0.060(3) Uani 0.5 1 d D . P B -1
F14A F -0.2169(4) 0.3208(4) -0.1751(4) 0.074(3) Uani 0.5 1 d D . P B -1
O3A O 0.0284(6) 0.1557(3) -0.0602(3) 0.035(3) Uani 0.545(6) 1 d D . P C 1
C8A C 0.0268(6) 0.1330(3) 0.0008(3) 0.036(2) Uani 0.545(6) 1 d D . P C 1
H8AA H -0.020205 0.137619 0.019090 0.043 Uiso 0.545(6) 1 calc R U P C 1
H8AB H 0.062186 0.150619 0.026711 0.043 Uiso 0.545(6) 1 calc R U P C 1
C9A C 0.0436(7) 0.0749(3) -0.0070(4) 0.041(3) Uani 0.545(6) 1 d D . P C 1
H9AA H 0.023671 0.053027 0.025908 0.049 Uiso 0.545(6) 1 calc R U P C 1
H9AB H 0.094865 0.068764 -0.009425 0.049 Uiso 0.545(6) 1 calc R U P C 1
C10A C 0.0082(7) 0.0633(4) -0.0655(4) 0.048(3) Uani 0.545(6) 1 d D . P C 1
H10A H -0.043465 0.061054 -0.060564 0.057 Uiso 0.545(6) 1 calc R U P C 1
H10B H 0.025595 0.029479 -0.083212 0.057 Uiso 0.545(6) 1 calc R U P C 1
C11A C 0.0284(7) 0.1107(3) -0.1033(4) 0.048(3) Uani 0.545(6) 1 d D . P C 1
H11A H 0.075476 0.105683 -0.121279 0.057 Uiso 0.545(6) 1 calc R U P C 1
H11B H -0.006254 0.116768 -0.135741 0.057 Uiso 0.545(6) 1 calc R U P C 1
O3' O 0.0346(5) 0.1584(4) -0.0808(5) 0.027(2) Uani 0.455(6) 1 d D . P C 2
C8' C 0.0974(5) 0.1243(4) -0.0877(4) 0.028(3) Uani 0.455(6) 1 d D . P C 2
H8'A H 0.140939 0.145986 -0.086458 0.034 Uiso 0.455(6) 1 calc R U P C 2
H8'B H 0.095875 0.104004 -0.125812 0.034 Uiso 0.455(6) 1 calc R U P C 2
C9' C 0.0928(5) 0.0875(4) -0.0346(4) 0.036(3) Uani 0.455(6) 1 d D . P C 2
H9'A H 0.121771 0.054932 -0.040586 0.043 Uiso 0.455(6) 1 calc R U P C 2
H9'B H 0.107853 0.105692 0.002707 0.043 Uiso 0.455(6) 1 calc R U P C 2
C10' C 0.0159(5) 0.0741(4) -0.0330(6) 0.030(3) Uani 0.455(6) 1 d D . P C 2
H10C H 0.006006 0.041995 -0.057674 0.036 Uiso 0.455(6) 1 calc R U P C 2
H10D H 0.000454 0.067040 0.008708 0.036 Uiso 0.455(6) 1 calc R U P C 2
C11' C -0.0208(5) 0.1223(4) -0.0580(5) 0.038(3) Uani 0.455(6) 1 d D . P C 2
H11C H -0.052923 0.111691 -0.090854 0.045 Uiso 0.455(6) 1 calc R U P C 2
H11D H -0.048581 0.140353 -0.026333 0.045 Uiso 0.455(6) 1 calc R U P C 2
O4A O -0.0170(2) 0.250000 0.0164(2) 0.0443(15) Uani 1 2 d DS T P C .
C12A C -0.0912(3) 0.2414(9) 0.0321(3) 0.024(4) Uani 0.5 1 d D . P C -1
H12A H -0.107481 0.205842 0.018153 0.029 Uiso 0.5 1 calc R U P C -1
H12B H -0.121330 0.269460 0.014170 0.029 Uiso 0.5 1 calc R U P C -1
C13A C -0.0923(5) 0.2446(8) 0.0993(3) 0.048(3) Uani 0.5 1 d D . P C -1
H13A H -0.139717 0.254656 0.113763 0.057 Uiso 0.5 1 calc R U P C -1
H13B H -0.079244 0.209680 0.117219 0.057 Uiso 0.5 1 calc R U P C -1
C14A C -0.0397(5) 0.2868(6) 0.1158(5) 0.056(3) Uani 0.5 1 d D . P C -1
H14A H -0.021261 0.281311 0.156872 0.067 Uiso 0.5 1 calc R U P C -1
H14B H -0.059928 0.323207 0.112537 0.067 Uiso 0.5 1 calc R U P C -1
C15A C 0.0161(4) 0.2772(4) 0.0690(3) 0.031(2) Uani 0.5 1 d D . P C -1
H15A H 0.036999 0.311784 0.056395 0.037 Uiso 0.5 1 calc R U P C -1
H15B H 0.053945 0.254461 0.085764 0.037 Uiso 0.5 1 calc R U P C -1
O5A O 0.0833(2) 0.250000 -0.17345(18) 0.0269(11) Uani 1 2 d DS T P C .
C16A C 0.0994(3) 0.29796(18) -0.2086(2) 0.0434(15) Uani 1 1 d D . . . .
H16A H 0.132269 0.321445 -0.186288 0.052 Uiso 1 1 calc R U . C .
H16B H 0.055955 0.318374 -0.217056 0.052 Uiso 1 1 calc R U . . .
C17A C 0.1321(5) 0.27937(11) -0.2653(3) 0.104(3) Uani 1 1 d D U . . .
H17A H 0.105117 0.292975 -0.300086 0.124 Uiso 1 1 calc R U . . .
H17B H 0.180849 0.292975 -0.268301 0.124 Uiso 1 1 calc R U . . .
Dy1B Dy 0.500000 0.500000 0.000000 0.02211(9) Uani 1 2 d S . P . .
O1B O 0.5028(17) 0.4258(12) -0.0487(15) 0.015(3) Uani 0.512(4) 1 d . U P D 1
C1B C 0.5102(3) 0.3782(3) -0.0802(3) 0.026(2) Uani 0.512(4) 1 d D . P D 1
C2B C 0.5819(3) 0.3501(3) -0.0704(3) 0.038(3) Uani 0.512(4) 1 d D . P D 1
F1B F 0.5970(3) 0.3137(2) -0.1123(3) 0.0513(19) Uani 0.512(4) 1 d D . P D 1
F2B F 0.6343(3) 0.3851(2) -0.0704(3) 0.0429(17) Uani 0.512(4) 1 d D . P D 1
F3B F 0.5840(4) 0.3251(3) -0.0178(3) 0.0522(19) Uani 0.512(4) 1 d D . P D 1
C3B C 0.4498(3) 0.3395(2) -0.0634(3) 0.039(2) Uani 0.512(4) 1 d D . P D 1
F4B F 0.3867(4) 0.3561(5) -0.0823(5) 0.089(4) Uani 0.512(4) 1 d D . P D 1
F5B F 0.4440(4) 0.3358(3) -0.0044(3) 0.046(2) Uani 0.512(4) 1 d D . P D 1
F6B F 0.4611(3) 0.2908(2) -0.0857(3) 0.0525(19) Uani 0.512(4) 1 d D . P D 1
C4B C 0.5026(3) 0.3925(2) -0.1475(3) 0.035(3) Uani 0.512(4) 1 d D . P D 1
F7B F 0.4511(3) 0.4282(2) -0.1562(3) 0.0447(17) Uani 0.512(4) 1 d D . P D 1
F8B F 0.5605(3) 0.4152(2) -0.1692(3) 0.0504(18) Uani 0.512(4) 1 d D . P D 1
F9B F 0.4880(3) 0.3506(2) -0.1824(3) 0.0517(19) Uani 0.512(4) 1 d D . P D 1
O1" O 0.504(2) 0.4235(14) -0.0400(17) 0.034(6) Uani 0.488(4) 1 d . . P D 2
C1" C 0.5031(4) 0.3729(4) -0.0528(3) 0.030(2) Uani 0.488(4) 1 d D . P D 2
C2" C 0.5799(4) 0.3542(3) -0.0623(3) 0.057(3) Uani 0.488(4) 1 d D . P D 2
F1" F 0.6219(4) 0.3782(3) -0.0236(4) 0.087(3) Uani 0.488(4) 1 d D U P D 2
F2" F 0.5861(4) 0.3014(2) -0.0557(4) 0.063(2) Uani 0.488(4) 1 d D . P D 2
F3" F 0.6018(5) 0.3682(3) -0.1168(3) 0.090(3) Uani 0.488(4) 1 d D U P D 2
C3" C 0.4603(4) 0.3577(2) -0.1095(3) 0.045(3) Uani 0.488(4) 1 d D . P D 2
F4" F 0.4714(4) 0.3084(2) -0.1301(3) 0.0455(18) Uani 0.488(4) 1 d D . P D 2
F5" F 0.4712(6) 0.3900(3) -0.1555(3) 0.083(3) Uani 0.488(4) 1 d D U P D 2
F6" F 0.3925(4) 0.3625(4) -0.0945(4) 0.054(3) Uani 0.488(4) 1 d D U P D 2
C4" C 0.4719(4) 0.3424(3) 0.0013(3) 0.044(3) Uani 0.488(4) 1 d D . P D 2
F7" F 0.5207(4) 0.3417(3) 0.0442(4) 0.083(3) Uani 0.488(4) 1 d D U P D 2
F8" F 0.4177(3) 0.3688(2) 0.0244(3) 0.062(2) Uani 0.488(4) 1 d D . P D 2
F9" F 0.4510(4) 0.2926(2) -0.0100(3) 0.055(2) Uani 0.488(4) 1 d D . P D 2
O3B O 0.3781(5) 0.4862(5) 0.0305(5) 0.020(3) Uani 0.457(10) 1 d D . P D 1
C5B C 0.3505(7) 0.4852(8) 0.0922(5) 0.030(4) Uani 0.457(10) 1 d D . P D 1
H5BA H 0.372713 0.513557 0.116881 0.036 Uiso 0.457(10) 1 calc R U P D 1
H5BB H 0.359476 0.450011 0.111257 0.036 Uiso 0.457(10) 1 calc R U P D 1
C6B C 0.2732(7) 0.4950(9) 0.0860(9) 0.029(4) Uani 0.457(10) 1 d D . P D 1
H6BA H 0.262762 0.533720 0.081840 0.035 Uiso 0.457(10) 1 calc R U P D 1
H6BB H 0.246813 0.480359 0.120522 0.035 Uiso 0.457(10) 1 calc R U P D 1
C7B C 0.2569(6) 0.4651(7) 0.0293(6) 0.026(4) Uani 0.457(10) 1 d D . P D 1
H7BA H 0.252370 0.426202 0.037146 0.031 Uiso 0.457(10) 1 calc R U P D 1
H7BB H 0.212743 0.478311 0.011010 0.031 Uiso 0.457(10) 1 calc R U P D 1
C8B C 0.3186(5) 0.4766(5) -0.0103(4) 0.029(3) Uani 0.457(10) 1 d D U P D 1
H8BA H 0.328445 0.445657 -0.036871 0.035 Uiso 0.457(10) 1 calc R U P D 1
H8BB H 0.309615 0.508533 -0.035496 0.035 Uiso 0.457(10) 1 calc R U P D 1
O3" O 0.3978(5) 0.4762(4) 0.0427(4) 0.024(2) Uani 0.543(10) 1 d D . P D 2
C5" C 0.3725(6) 0.4955(6) 0.1013(5) 0.020(3) Uani 0.543(10) 1 d D . P D 2
H5"A H 0.396278 0.529335 0.112619 0.024 Uiso 0.543(10) 1 calc R U P D 2
H5"B H 0.380967 0.468479 0.132937 0.024 Uiso 0.543(10) 1 calc R U P D 2
C6" C 0.2953(6) 0.5044(7) 0.0922(7) 0.031(4) Uani 0.543(10) 1 d D . P D 2
H6"A H 0.285871 0.541975 0.080338 0.037 Uiso 0.543(10) 1 calc R U P D 2
H6"B H 0.268971 0.496453 0.129466 0.037 Uiso 0.543(10) 1 calc R U P D 2
C7" C 0.2747(5) 0.4665(7) 0.0430(6) 0.036(4) Uani 0.543(10) 1 d D . P D 2
H7"A H 0.239815 0.440100 0.057634 0.044 Uiso 0.543(10) 1 calc R U P D 2
H7"B H 0.254255 0.486243 0.008658 0.044 Uiso 0.543(10) 1 calc R U P D 2
C8" C 0.3415(4) 0.4391(4) 0.0250(4) 0.034(3) Uani 0.543(10) 1 d D . P D 2
H8"A H 0.346525 0.404359 0.046084 0.041 Uiso 0.543(10) 1 calc R U P D 2
H8"B H 0.342490 0.432600 -0.018785 0.041 Uiso 0.543(10) 1 calc R U P D 2
O4B O 0.4526(5) 0.5368(4) -0.0861(4) 0.030(3) Uani 0.532(7) 1 d D . P D 1
C9B C 0.3760(5) 0.5353(4) -0.0955(4) 0.036(3) Uani 0.532(7) 1 d D . P D 1
H9BA H 0.352001 0.559935 -0.067320 0.043 Uiso 0.532(7) 1 calc R U P D 1
H9BB H 0.357689 0.498594 -0.089093 0.043 Uiso 0.532(7) 1 calc R U P D 1
C10B C 0.3643(7) 0.5527(6) -0.1592(5) 0.033(4) Uani 0.532(7) 1 d D . P D 1
H10E H 0.362988 0.521535 -0.186650 0.040 Uiso 0.532(7) 1 calc R U P D 1
H10F H 0.319939 0.573131 -0.163218 0.040 Uiso 0.532(7) 1 calc R U P D 1
C11B C 0.4268(5) 0.5876(5) -0.1718(5) 0.040(3) Uani 0.532(7) 1 d D . P D 1
H11E H 0.436233 0.589594 -0.215443 0.048 Uiso 0.532(7) 1 calc R U P D 1
H11F H 0.419285 0.624329 -0.156230 0.048 Uiso 0.532(7) 1 calc R U P D 1
C12B C 0.4860(5) 0.5605(4) -0.1395(4) 0.037(3) Uani 0.532(7) 1 d D . P D 1
H12C H 0.507557 0.532402 -0.164930 0.044 Uiso 0.532(7) 1 calc R U P D 1
H12D H 0.522596 0.586675 -0.127902 0.044 Uiso 0.532(7) 1 calc R U P D 1
O4" O 0.4422(7) 0.5378(4) -0.0858(4) 0.026(3) Uani 0.468(7) 1 d D . P D 2
C9" C 0.4257(7) 0.5105(4) -0.1427(4) 0.038(3) Uani 0.468(7) 1 d D . P D 2
H9"A H 0.403354 0.475259 -0.135253 0.045 Uiso 0.468(7) 1 calc R U P D 2
H9"B H 0.468748 0.504973 -0.166945 0.045 Uiso 0.468(7) 1 calc R U P D 2
C10" C 0.3759(8) 0.5479(5) -0.1737(7) 0.038(5) Uani 0.468(7) 1 d D . P D 2
H10G H 0.378685 0.543924 -0.217873 0.045 Uiso 0.468(7) 1 calc R U P D 2
H10H H 0.326835 0.541545 -0.160699 0.045 Uiso 0.468(7) 1 calc R U P D 2
C11" C 0.4010(8) 0.6021(5) -0.1543(4) 0.039(4) Uani 0.468(7) 1 d D . P D 2
H11G H 0.441351 0.613934 -0.178999 0.047 Uiso 0.468(7) 1 calc R U P D 2
H11H H 0.362895 0.629001 -0.157761 0.047 Uiso 0.468(7) 1 calc R U P D 2
C12" C 0.4224(7) 0.5948(4) -0.0902(4) 0.041(3) Uani 0.468(7) 1 d D . P D 2
H12E H 0.462642 0.618214 -0.080057 0.049 Uiso 0.468(7) 1 calc R U P D 2
H12F H 0.382855 0.603108 -0.062819 0.049 Uiso 0.468(7) 1 calc R U P D 2
B1C B 0.6284(2) 0.5507(2) 0.6852(2) 0.0493(17) Uani 1 1 d D . . . .
C1C C 0.65828(19) 0.58465(16) 0.62407(12) 0.0499(15) Uani 1 1 d DG . . . .
C2C C 0.7059(2) 0.62655(17) 0.63003(14) 0.0583(17) Uani 1 1 d G . . . .
H2CA H 0.718557 0.639099 0.668802 0.070 Uiso 1 1 calc R U . . .
C3C C 0.73505(19) 0.65009(15) 0.5793(2) 0.0676(19) Uani 1 1 d G . . . .
H3CA H 0.767602 0.678730 0.583359 0.081 Uiso 1 1 calc R U . . .
C4C C 0.7165(2) 0.63174(18) 0.52256(15) 0.066(2) Uani 1 1 d G . . . .
H4CA H 0.736459 0.647827 0.487869 0.080 Uiso 1 1 calc R U . . .
C5C C 0.6689(2) 0.58984(18) 0.51659(11) 0.0587(18) Uani 1 1 d G . . . .
H5CA H 0.656271 0.577292 0.477821 0.070 Uiso 1 1 calc R U . . .
C6C C 0.63978(18) 0.56630(14) 0.56734(15) 0.0490(16) Uani 1 1 d G . . . .
H6CA H 0.607226 0.537660 0.563264 0.059 Uiso 1 1 calc R U . . .
C7C C 0.5406(4) 0.5557(8) 0.6802(10) 0.024(5) Uani 0.204(16) 1 d DG . P E 1
C8C C 0.4989(6) 0.5949(7) 0.6539(8) 0.022(5) Uani 0.204(16) 1 d G U P E 1
H8CA H 0.519969 0.626482 0.638109 0.026 Uiso 0.204(16) 1 calc R U P E 1
C9C C 0.4266(6) 0.5881(9) 0.6506(7) 0.028(6) Uani 0.204(16) 1 d G U P E 1
H9CA H 0.398124 0.614892 0.632553 0.034 Uiso 0.204(16) 1 calc R U P E 1
C10C C 0.3958(4) 0.5419(9) 0.6736(8) 0.026(6) Uani 0.204(16) 1 d G U P E 1
H10I H 0.346349 0.537219 0.671394 0.031 Uiso 0.204(16) 1 calc R U P E 1
C11C C 0.4374(8) 0.5027(7) 0.7000(8) 0.023(5) Uani 0.204(16) 1 d G . P E 1
H11I H 0.416418 0.471134 0.715791 0.027 Uiso 0.204(16) 1 calc R U P E 1
C12C C 0.5098(7) 0.5096(7) 0.7033(9) 0.022(5) Uani 0.204(16) 1 d G U P E 1
H12G H 0.538263 0.482722 0.721346 0.027 Uiso 0.204(16) 1 calc R U P E 1
C7* C 0.54260(19) 0.5297(4) 0.6780(3) 0.046(2) Uani 0.796(16) 1 d DG . P E 2
C8* C 0.4965(3) 0.5635(4) 0.6479(2) 0.060(3) Uani 0.796(16) 1 d G . P E 2
H8*A H 0.513468 0.595603 0.629997 0.072 Uiso 0.796(16) 1 calc R U P E 2
C9* C 0.4257(2) 0.5505(5) 0.6439(3) 0.080(4) Uani 0.796(16) 1 d G . P E 2
H9*A H 0.394192 0.573605 0.623338 0.096 Uiso 0.796(16) 1 calc R U P E 2
C10* C 0.4009(2) 0.5036(5) 0.6701(3) 0.088(5) Uani 0.796(16) 1 d G . P E 2
H10J H 0.352476 0.494624 0.667356 0.106 Uiso 0.796(16) 1 calc R U P E 2
C11* C 0.4470(3) 0.4697(5) 0.7002(3) 0.075(4) Uani 0.796(16) 1 d G . P E 2
H11J H 0.430035 0.437640 0.718034 0.090 Uiso 0.796(16) 1 calc R U P E 2
C12* C 0.5178(3) 0.4828(4) 0.7041(2) 0.056(3) Uani 0.796(16) 1 d G . P E 2
H12H H 0.549312 0.459637 0.724694 0.067 Uiso 0.796(16) 1 calc R U P E 2
C13C C 0.67660(18) 0.49477(13) 0.69374(15) 0.0404(13) Uani 1 1 d DG . . . .
C14C C 0.71159(19) 0.47155(14) 0.64557(11) 0.0424(13) Uani 1 1 d G . . . .
H14C H 0.709812 0.487944 0.607133 0.051 Uiso 1 1 calc R U . . .
C15C C 0.74919(18) 0.42433(14) 0.65364(14) 0.0487(15) Uani 1 1 d G . . . .
H15C H 0.773102 0.408451 0.620716 0.058 Uiso 1 1 calc R U . . .
C16C C 0.75179(19) 0.40033(12) 0.70988(17) 0.0484(15) Uani 1 1 d G . . . .
H16C H 0.777483 0.368059 0.715393 0.058 Uiso 1 1 calc R U . . .
C17C C 0.7168(2) 0.42356(15) 0.75805(12) 0.0555(16) Uani 1 1 d G . . . .
H17C H 0.718574 0.407161 0.796489 0.067 Uiso 1 1 calc R U . . .
C18C C 0.67920(19) 0.47078(16) 0.74998(12) 0.0549(16) Uani 1 1 d G . . . .
H18A H 0.655284 0.486654 0.782908 0.066 Uiso 1 1 calc R U . . .
C19C C 0.6394(2) 0.59150(16) 0.74556(14) 0.0517(16) Uani 1 1 d DG . . . .
C20C C 0.58539(17) 0.6258(2) 0.76255(18) 0.078(2) Uani 1 1 d G . . . .
H20A H 0.541458 0.624513 0.742365 0.094 Uiso 1 1 calc R U . . .
C21C C 0.5957(2) 0.66211(18) 0.8091(2) 0.092(3) Uani 1 1 d G . . . .
H21A H 0.558812 0.685574 0.820666 0.110 Uiso 1 1 calc R U . . .
C22C C 0.6600(3) 0.66405(15) 0.83859(17) 0.077(2) Uani 1 1 d G . . . .
H22A H 0.667031 0.688836 0.870376 0.092 Uiso 1 1 calc R U . . .
C23C C 0.7140(2) 0.62971(17) 0.82160(16) 0.0571(17) Uani 1 1 d G . . . .
H23A H 0.757897 0.631039 0.841784 0.069 Uiso 1 1 calc R U . . .
C24C C 0.70365(18) 0.59344(15) 0.77509(16) 0.0485(15) Uani 1 1 d G . . . .
H24A H 0.740544 0.569978 0.763483 0.058 Uiso 1 1 calc R U . . .
O1S O 0.8018(11) 0.7654(11) 0.7278(10) 0.237(9) Uani 0.5 1 d D U P F -1
C1S C 0.8626(15) 0.744(2) 0.6944(10) 0.227(9) Uani 0.5 1 d D U P F -1
H1SA H 0.889205 0.771951 0.673356 0.273 Uiso 0.5 1 calc R U P F -1
H1SB H 0.848318 0.715517 0.665384 0.273 Uiso 0.5 1 calc R U P F -1
C2S C 0.9033(13) 0.7205(8) 0.7462(9) 0.170(8) Uani 0.5 1 d D U P F -1
H2SA H 0.904741 0.681249 0.739940 0.204 Uiso 0.5 1 calc R U P F -1
H2SB H 0.952173 0.733524 0.741848 0.204 Uiso 0.5 1 calc R U P F -1
C3S C 0.8833(13) 0.7292(9) 0.8104(8) 0.163(8) Uani 0.5 1 d D U P F -1
H3SA H 0.859761 0.698155 0.829417 0.195 Uiso 0.5 1 calc R U P F -1
H3SB H 0.921798 0.743179 0.835862 0.195 Uiso 0.5 1 calc R U P F -1
C4S C 0.8341(13) 0.7713(10) 0.7875(10) 0.208(9) Uani 0.5 1 d D U P F -1
H4SA H 0.795413 0.774618 0.817014 0.250 Uiso 0.5 1 calc R U P F -1
H4SB H 0.859809 0.805766 0.787771 0.250 Uiso 0.5 1 calc R U P F -1

loop_
_atom_site_aniso_label
_atom_site_aniso_U_11
_atom_site_aniso_U_22
_atom_site_aniso_U_33
_atom_site_aniso_U_23
_atom_site_aniso_U_13
_atom_site_aniso_U_12
Dy1A 0.01236(15) 0.03441(18) 0.01297(14) 0.000 -0.00158(14) 0.000
O1A 0.018(2) 0.028(2) 0.030(3) 0.000 -0.005(2) 0.000
C1A 0.019(3) 0.047(4) 0.028(3) 0.000 -0.009(3) 0.000
C2A 0.019(5) 0.058(6) 0.012(5) -0.001(4) -0.007(4) 0.013(4)
F1A 0.023(6) 0.089(9) 0.017(4) 0.016(4) 0.002(4) -0.010(6)
F2A 0.018(3) 0.050(4) 0.058(5) 0.021(4) -0.005(3) 0.008(3)
F3A 0.030(3) 0.034(3) 0.048(4) 0.002(3) 0.004(3) 0.002(3)
C2' 0.034(6) 0.066(6) 0.017(5) 0.001(4) -0.018(4) 0.003(5)
F1' 0.052(8) 0.126(12) 0.020(5) 0.025(5) -0.004(4) -0.002(8)
F2' 0.028(3) 0.073(4) 0.038(3) 0.015(3) -0.023(3) 0.005(3)
F3' 0.044(5) 0.024(3) 0.056(5) 0.013(3) -0.010(4) -0.004(3)
C3A 0.015(3) 0.033(4) 0.031(4) 0.000 -0.005(3) 0.000
F4A 0.044(2) 0.061(2) 0.0327(17) 0.0146(15) 0.0038(15) 0.0229(17)
F5A 0.0165(19) 0.040(2) 0.043(2) 0.000 -0.0019(19) 0.000
O2A 0.014(2) 0.064(3) 0.021(2) 0.000 -0.005(2) 0.000
C4A 0.015(3) 0.061(5) 0.017(3) -0.004(5) -0.003(3) -0.001(5)
C5A 0.021(4) 0.062(6) 0.021(4) -0.008(4) -0.007(3) -0.010(4)
F6A 0.025(2) 0.071(6) 0.017(2) -0.002(5) -0.0001(18) 0.002(4)
F7A 0.028(3) 0.108(6) 0.021(2) -0.002(7) -0.0093(19) -0.018(7)
F8A 0.050(5) 0.065(5) 0.043(5) -0.021(4) -0.004(4) -0.011(4)
C6A 0.019(5) 0.123(9) 0.024(5) 0.024(5) -0.010(4) -0.021(5)
F9A 0.037(6) 0.111(9) 0.043(6) 0.031(5) -0.003(4) -0.030(5)
F10A 0.024(3) 0.164(6) 0.031(3) 0.024(10) 0.008(2) -0.004(13)
F11A 0.026(4) 0.161(10) 0.056(6) 0.034(6) -0.022(4) -0.033(5)
C7A 0.035(5) 0.068(6) 0.024(5) -0.002(4) -0.011(4) 0.020(5)
F12A 0.051(5) 0.066(5) 0.043(5) 0.003(4) -0.007(4) 0.010(4)
F13A 0.055(8) 0.090(7) 0.034(5) -0.018(4) -0.008(4) 0.024(5)
F14A 0.034(4) 0.127(9) 0.062(6) 0.005(6) -0.015(4) 0.028(5)
O3A 0.038(5) 0.035(4) 0.030(5) 0.012(3) -0.008(4) -0.010(4)
C8A 0.045(6) 0.040(5) 0.023(4) 0.007(4) -0.001(5) -0.010(4)
C9A 0.067(10) 0.038(5) 0.017(5) 0.010(4) -0.011(5) -0.010(5)
C10A 0.069(9) 0.042(5) 0.033(6) 0.005(5) -0.015(6) -0.022(6)
C11A 0.067(8) 0.049(6) 0.027(5) 0.004(4) -0.011(5) -0.014(6)
O3' 0.015(4) 0.036(5) 0.028(6) 0.005(4) -0.002(4) -0.013(3)
C8' 0.021(5) 0.029(6) 0.035(6) -0.002(4) 0.007(5) -0.007(4)
C9' 0.033(6) 0.043(7) 0.032(6) 0.008(5) 0.005(5) -0.007(5)
C10' 0.042(7) 0.037(6) 0.012(7) 0.001(5) -0.002(6) -0.018(5)
C11' 0.024(6) 0.041(6) 0.048(8) 0.005(5) 0.005(5) -0.021(5)
O4A 0.020(3) 0.098(4) 0.014(2) 0.000 0.0000(19) 0.000
C12A 0.024(4) 0.020(14) 0.027(4) 0.006(4) 0.000(3) 0.001(4)
C13A 0.036(5) 0.075(9) 0.031(4) -0.017(9) 0.012(4) 0.002(9)
C14A 0.041(7) 0.100(9) 0.027(6) -0.020(6) 0.014(5) -0.003(7)
C15A 0.031(5) 0.036(5) 0.025(5) -0.012(4) 0.009(4) 0.004(4)
O5A 0.021(3) 0.041(3) 0.019(2) 0.000 0.0018(19) 0.000
C16A 0.046(4) 0.042(3) 0.042(3) 0.017(3) 0.019(3) 0.009(3)
C17A 0.123(5) 0.103(4) 0.084(4) 0.020(3) 0.058(4) 0.041(4)
Dy1B 0.02925(19) 0.02255(15) 0.01452(15) -0.00499(13) 0.00058(14) -0.00613(15)
O1B 0.018(5) 0.019(4) 0.007(4) -0.002(3) 0.000(3) -0.003(3)
C1B 0.028(5) 0.020(4) 0.031(5) -0.009(4) 0.006(4) -0.002(3)
C2B 0.043(6) 0.033(6) 0.039(5) -0.008(4) -0.002(5) 0.003(4)
F1B 0.053(4) 0.035(4) 0.066(5) -0.016(3) 0.008(4) 0.010(3)
F2B 0.023(3) 0.052(4) 0.053(4) -0.015(4) -0.006(3) -0.002(3)
F3B 0.044(4) 0.067(5) 0.046(4) 0.006(3) 0.004(3) -0.001(4)
C3B 0.038(5) 0.027(4) 0.053(5) -0.009(4) 0.009(5) -0.004(4)
F4B 0.018(4) 0.057(7) 0.191(11) 0.013(7) -0.005(6) -0.014(4)
F5B 0.045(5) 0.039(5) 0.055(4) -0.007(4) 0.022(3) -0.014(4)
F6B 0.055(4) 0.025(3) 0.077(5) -0.015(3) -0.002(4) -0.011(3)
C4B 0.047(5) 0.047(6) 0.012(4) -0.014(4) -0.005(4) -0.014(4)
F7B 0.056(4) 0.042(4) 0.036(4) -0.007(3) -0.005(3) -0.001(3)
F8B 0.052(4) 0.072(4) 0.028(3) -0.002(3) 0.009(3) -0.016(3)
F9B 0.058(5) 0.057(4) 0.040(4) -0.025(3) 0.004(3) -0.003(3)
O1" 0.046(9) 0.025(5) 0.030(15) -0.007(7) 0.008(9) -0.007(5)
C1" 0.030(5) 0.023(4) 0.037(5) -0.007(4) -0.002(4) -0.003(4)
C2" 0.047(7) 0.041(6) 0.084(8) -0.022(6) 0.000(6) 0.003(6)
F1" 0.045(5) 0.081(6) 0.136(7) -0.045(6) -0.035(6) 0.021(4)
F2" 0.060(6) 0.047(4) 0.082(7) -0.010(4) -0.001(5) 0.024(4)
F3" 0.088(5) 0.081(4) 0.100(4) -0.012(4) 0.040(4) 0.000(4)
C3" 0.065(6) 0.026(5) 0.046(6) -0.011(4) -0.010(5) 0.003(5)
F4" 0.082(5) 0.029(3) 0.025(4) -0.013(3) -0.001(4) -0.003(3)
F5" 0.187(10) 0.029(4) 0.034(4) -0.014(3) -0.018(5) -0.018(6)
F6" 0.050(5) 0.045(6) 0.068(5) -0.041(4) -0.024(4) -0.001(5)
C4" 0.056(8) 0.027(5) 0.050(6) 0.006(5) 0.006(5) -0.008(5)
F7" 0.108(5) 0.074(4) 0.067(4) -0.005(3) -0.025(3) 0.007(4)
F8" 0.073(5) 0.047(4) 0.067(5) -0.008(4) 0.041(4) -0.008(4)
F9" 0.093(6) 0.031(4) 0.039(4) -0.006(3) 0.015(4) -0.022(4)
O3B 0.010(5) 0.036(6) 0.013(4) -0.005(4) -0.004(3) 0.002(4)
C5B 0.016(8) 0.058(11) 0.018(5) -0.007(6) -0.003(5) -0.019(7)
C6B 0.010(8) 0.051(9) 0.027(7) -0.003(6) 0.002(6) -0.011(6)
C7B 0.017(6) 0.031(7) 0.030(8) -0.007(6) -0.011(5) 0.001(6)
C8B 0.023(5) 0.045(6) 0.019(5) -0.016(4) -0.009(4) -0.004(5)
O3" 0.022(5) 0.032(5) 0.020(4) -0.006(3) 0.001(3) -0.003(4)
C5" 0.017(7) 0.022(6) 0.022(5) -0.007(4) 0.003(4) 0.000(5)
C6" 0.019(8) 0.050(8) 0.025(6) -0.004(5) 0.002(6) 0.004(7)
C7" 0.022(6) 0.059(8) 0.028(7) 0.002(6) -0.009(6) -0.008(6)
C8" 0.035(5) 0.040(6) 0.029(5) -0.010(4) -0.001(4) -0.010(4)
O4B 0.024(5) 0.036(7) 0.031(6) 0.004(5) 0.000(4) 0.005(5)
C9B 0.026(5) 0.053(7) 0.029(5) 0.009(4) 0.004(4) 0.002(5)
C10B 0.024(5) 0.055(9) 0.021(6) 0.002(6) 0.003(5) 0.000(5)
C11B 0.037(6) 0.056(8) 0.028(6) 0.008(5) -0.002(5) -0.007(6)
C12B 0.032(5) 0.050(6) 0.028(5) 0.004(4) 0.003(4) -0.008(4)
O4" 0.031(7) 0.033(7) 0.013(6) -0.007(5) -0.005(5) 0.005(6)
C9" 0.065(9) 0.032(6) 0.016(5) -0.010(4) -0.016(5) 0.018(5)
C10" 0.051(11) 0.054(8) 0.008(6) -0.001(5) -0.006(6) 0.018(7)
C11" 0.040(8) 0.047(7) 0.031(6) 0.011(5) 0.001(6) 0.020(7)
C12" 0.050(8) 0.033(5) 0.039(6) 0.000(5) -0.009(5) 0.001(5)
B1C 0.026(3) 0.108(5) 0.014(3) 0.004(3) -0.003(2) 0.015(3)
C1C 0.022(3) 0.105(5) 0.023(3) 0.002(3) 0.003(2) 0.033(3)
C2C 0.033(3) 0.108(5) 0.034(3) 0.011(3) -0.005(3) 0.021(3)
C3C 0.035(4) 0.111(5) 0.057(4) 0.023(4) -0.005(3) 0.026(3)
C4C 0.038(4) 0.116(6) 0.045(3) 0.036(4) 0.009(3) 0.045(3)
C5C 0.043(4) 0.112(5) 0.021(3) 0.014(3) 0.007(3) 0.042(3)
C6C 0.038(3) 0.088(4) 0.021(3) 0.007(3) 0.003(2) 0.028(3)
C7C 0.032(6) 0.024(9) 0.016(11) -0.005(8) 0.006(7) 0.008(6)
C8C 0.026(6) 0.024(8) 0.014(8) -0.005(7) 0.004(7) 0.010(6)
C9C 0.028(7) 0.033(9) 0.023(9) -0.006(7) 0.006(7) 0.011(6)
C10C 0.025(8) 0.036(9) 0.018(9) -0.008(7) -0.002(7) 0.007(6)
C11C 0.023(7) 0.032(12) 0.013(11) -0.002(9) 0.010(8) 0.010(7)
C12C 0.025(6) 0.024(7) 0.018(7) -0.001(5) 0.003(5) 0.008(4)
C7* 0.032(4) 0.094(7) 0.013(3) -0.004(4) 0.002(3) 0.024(3)
C8* 0.030(4) 0.119(9) 0.031(4) 0.013(5) -0.002(4) 0.022(4)
C9* 0.029(4) 0.173(13) 0.037(5) 0.034(6) -0.005(4) 0.016(5)
C10* 0.034(5) 0.193(14) 0.037(5) 0.029(7) -0.004(4) 0.007(6)
C11* 0.034(5) 0.146(11) 0.045(5) 0.019(6) 0.002(4) 0.006(5)
C12* 0.032(4) 0.114(8) 0.021(4) 0.010(4) -0.002(3) 0.012(4)
C13C 0.021(3) 0.082(4) 0.018(2) -0.008(2) -0.003(2) -0.007(3)
C14C 0.034(3) 0.072(4) 0.021(3) -0.011(3) -0.001(2) -0.013(3)
C15C 0.047(4) 0.066(4) 0.033(3) -0.015(3) 0.000(3) -0.015(3)
C16C 0.042(4) 0.056(4) 0.047(3) -0.009(3) -0.005(3) -0.012(3)
C17C 0.050(4) 0.088(4) 0.029(3) 0.002(3) -0.008(3) 0.000(3)
C18C 0.041(4) 0.103(5) 0.021(3) -0.001(3) -0.002(3) 0.007(3)
C19C 0.038(3) 0.099(5) 0.018(3) 0.004(3) 0.003(2) 0.026(3)
C20C 0.053(4) 0.142(7) 0.040(4) -0.004(4) 0.010(3) 0.049(4)
C21C 0.088(6) 0.130(7) 0.057(5) -0.008(4) 0.016(4) 0.062(5)
C22C 0.102(6) 0.086(5) 0.043(4) -0.007(4) 0.016(4) 0.024(4)
C23C 0.065(5) 0.068(4) 0.038(4) 0.003(3) -0.003(3) 0.009(3)
C24C 0.046(4) 0.076(4) 0.024(3) 0.000(3) -0.006(3) 0.017(3)
O1S 0.237(11) 0.238(14) 0.237(11) -0.007(9) -0.001(8) 0.053(9)
C1S 0.239(13) 0.221(13) 0.222(10) -0.003(9) 0.015(8) 0.021(10)
C2S 0.185(11) 0.163(11) 0.163(10) -0.055(8) 0.014(8) 0.016(8)
C3S 0.165(12) 0.165(13) 0.158(9) -0.006(8) -0.010(8) -0.001(8)
C4S 0.191(13) 0.204(13) 0.230(11) -0.019(9) 0.008(8) 0.050(9)

loop_
_atom_type_symbol
_atom_type_description
_atom_type_scat_dispersion_real
_atom_type_scat_dispersion_imag
_atom_type_scat_source
C C 0.0033 0.0016 'International Tables Vol C Tables 4.2.6.8 and 6.1.1.4'
H H 0.0000 0.0000 'International Tables Vol C Tables 4.2.6.8 and 6.1.1.4'
B B 0.0013 0.0007 'International Tables Vol C Tables 4.2.6.8 and 6.1.1.4'
O O 0.0106 0.0060 'International Tables Vol C Tables 4.2.6.8 and 6.1.1.4'
F F 0.0171 0.0103 'International Tables Vol C Tables 4.2.6.8 and 6.1.1.4'
Dy Dy -0.1892 4.4098 'International Tables Vol C Tables 4.2.6.8 and 6.1.1.4'

loop_
_geom_angle_atom_site_label_1
_geom_angle_atom_site_label_2
_geom_angle_atom_site_label_3
_geom_angle
_geom_angle_site_symmetry_1
_geom_angle_site_symmetry_3
_geom_angle_publ_flag
O1A Dy1A O2A 173.95(17) . . ?
O1A Dy1A O3' 90.1(3) . 7_565 ?
O2A Dy1A O3' 89.8(3) . 7_565 ?
O1A Dy1A O3' 90.1(3) . . ?
O2A Dy1A O3' 89.8(3) . . ?
O3' Dy1A O3' 176.9(5) 7_565 . ?
O1A Dy1A O4A 93.15(16) . . ?
O2A Dy1A O4A 92.90(16) . . ?
O3' Dy1A O4A 91.5(2) 7_565 . ?
O3' Dy1A O4A 91.5(2) . . ?
O1A Dy1A O5A 87.33(16) . . ?
O2A Dy1A O5A 86.62(16) . . ?
O3' Dy1A O5A 88.5(2) 7_565 . ?
O3' Dy1A O5A 88.5(2) . . ?
O4A Dy1A O5A 179.51(15) . . ?
O1A Dy1A O3A 88.7(3) . 7_565 ?
O2A Dy1A O3A 92.3(3) . 7_565 ?
O4A Dy1A O3A 80.24(19) . 7_565 ?
O5A Dy1A O3A 99.78(19) . 7_565 ?
O1A Dy1A O3A 88.7(3) . . ?
O2A Dy1A O3A 92.3(3) . . ?
O4A Dy1A O3A 80.23(19) . . ?
O5A Dy1A O3A 99.78(19) . . ?
O3A Dy1A O3A 160.1(4) 7_565 . ?
C1A O1A Dy1A 170.5(4) . . ?
O1A C1A C2' 116.1(4) . 7_565 ?
O1A C1A C2' 116.1(4) . . ?
C2' C1A C2' 83.6(6) 7_565 . ?
O1A C1A C3A 111.2(5) . . ?
C2' C1A C3A 113.7(5) 7_565 . ?
C2' C1A C3A 113.7(5) . . ?
O1A C1A C2A 101.6(3) . . ?
C3A C1A C2A 104.5(3) . . ?
O1A C1A C2A 101.6(3) . 7_565 ?
C3A C1A C2A 104.5(3) . 7_565 ?
C2A C1A C2A 132.6(6) . 7_565 ?
F1A C2A F2A 106.6(7) . . ?
F1A C2A F3A 104.0(6) . . ?
F2A C2A F3A 103.9(5) . . ?
F1A C2A C1A 104.9(9) . . ?
F2A C2A C1A 118.1(5) . . ?
F3A C2A C1A 118.1(5) . . ?
F3' C2' F2' 108.3(6) . . ?
F3' C2' F1' 107.8(7) . . ?
F2' C2' F1' 109.4(7) . . ?
F3' C2' C1A 102.1(5) . . ?
F2' C2' C1A 110.3(6) . . ?
F1' C2' C1A 118.3(11) . . ?
F4A C3A F4A 107.7(4) 7_565 . ?
F4A C3A F5A 107.1(3) 7_565 . ?
F4A C3A F5A 107.1(3) . . ?
F4A C3A C1A 111.3(3) 7_565 . ?
F4A C3A C1A 111.3(3) . . ?
F5A C3A C1A 112.2(4) . . ?
C4A O2A Dy1A 170.7(4) . . ?
O2A C4A C6A 107.3(5) . . ?
O2A C4A C7A 114.4(5) . . ?
C6A C4A C7A 109.1(5) . . ?
O2A C4A C5A 107.7(5) . . ?
C6A C4A C5A 109.0(5) . . ?
C7A C4A C5A 109.1(5) . . ?
F6A C5A F7A 107.5(5) . . ?
F6A C5A F8A 107.4(7) . . ?
F7A C5A F8A 106.1(7) . . ?
F6A C5A C4A 110.9(5) . . ?
F7A C5A C4A 113.9(5) . . ?
F8A C5A C4A 110.7(6) . . ?
F10A C6A F9A 107.4(7) . . ?
F10A C6A F11A 107.9(6) . . ?
F9A C6A F11A 106.1(6) . . ?
F10A C6A C4A 110.7(5) . . ?
F9A C6A C4A 110.8(8) . . ?
F11A C6A C4A 113.6(6) . . ?
F13A C7A F14A 106.6(7) . . ?
F13A C7A F12A 106.8(6) . . ?
F14A C7A F12A 107.3(6) . . ?
F13A C7A C4A 110.1(8) . . ?
F14A C7A C4A 113.1(7) . . ?
F12A C7A C4A 112.6(6) . . ?
C8A O3A C11A 107.9(7) . . ?
C8A O3A Dy1A 122.3(5) . . ?
C11A O3A Dy1A 129.8(5) . . ?
O3A C8A C9A 105.1(7) . . ?
O3A C8A H8AA 110.7 . . ?
C9A C8A H8AA 110.7 . . ?
O3A C8A H8AB 110.7 . . ?
C9A C8A H8AB 110.7 . . ?
H8AA C8A H8AB 108.8 . . ?
C8A C9A C10A 101.1(8) . . ?
C8A C9A H9AA 111.5 . . ?
C10A C9A H9AA 111.5 . . ?
C8A C9A H9AB 111.5 . . ?
C10A C9A H9AB 111.5 . . ?
H9AA C9A H9AB 109.4 . . ?
C9A C10A C11A 102.8(8) . . ?
C9A C10A H10A 111.2 . . ?
C11A C10A H10A 111.2 . . ?
C9A C10A H10B 111.2 . . ?
C11A C10A H10B 111.2 . . ?
H10A C10A H10B 109.1 . . ?
O3A C11A C10A 103.5(7) . . ?
O3A C11A H11A 111.1 . . ?
C10A C11A H11A 111.1 . . ?
O3A C11A H11B 111.1 . . ?
C10A C11A H11B 111.1 . . ?
H11A C11A H11B 109.0 . . ?
C8' O3' C11' 105.2(8) . . ?
C8' O3' Dy1A 125.9(7) . . ?
C11' O3' Dy1A 126.5(7) . . ?
O3' C8' C9' 103.0(8) . . ?
O3' C8' H8'A 111.2 . . ?
C9' C8' H8'A 111.2 . . ?
O3' C8' H8'B 111.2 . . ?
C9' C8' H8'B 111.2 . . ?
H8'A C8' H8'B 109.1 . . ?
C10' C9' C8' 102.2(8) . . ?
C10' C9' H9'A 111.3 . . ?
C8' C9' H9'A 111.3 . . ?
C10' C9' H9'B 111.3 . . ?
C8' C9' H9'B 111.3 . . ?
H9'A C9' H9'B 109.2 . . ?
C11' C10' C9' 105.5(8) . . ?
C11' C10' H10C 110.6 . . ?
C9' C10' H10C 110.6 . . ?
C11' C10' H10D 110.6 . . ?
C9' C10' H10D 110.6 . . ?
H10C C10' H10D 108.8 . . ?
O3' C11' C10' 106.5(8) . . ?
O3' C11' H11C 110.4 . . ?
C10' C11' H11C 110.4 . . ?
O3' C11' H11D 110.4 . . ?
C10' C11' H11D 110.4 . . ?
H11C C11' H11D 108.6 . . ?
C12A O4A C15A 106.5(6) . . ?
C12A O4A Dy1A 128.0(4) . . ?
C15A O4A Dy1A 122.6(4) . . ?
O4A C12A C13A 104.2(6) . . ?
O4A C12A H12A 110.9 . . ?
C13A C12A H12A 110.9 . . ?
O4A C12A H12B 110.9 . . ?
C13A C12A H12B 110.9 . . ?
H12A C12A H12B 108.9 . . ?
C14A C13A C12A 105.8(11) . . ?
C14A C13A H13A 110.6 . . ?
C12A C13A H13A 110.6 . . ?
C14A C13A H13B 110.6 . . ?
C12A C13A H13B 110.6 . . ?
H13A C13A H13B 108.7 . . ?
C13A C14A C15A 101.0(7) . . ?
C13A C14A H14A 111.6 . . ?
C15A C14A H14A 111.6 . . ?
C13A C14A H14B 111.6 . . ?
C15A C14A H14B 111.6 . . ?
H14A C14A H14B 109.4 . . ?
O4A C15A C14A 108.5(7) . . ?
O4A C15A H15A 110.0 . . ?
C14A C15A H15A 110.0 . . ?
O4A C15A H15B 110.0 . . ?
C14A C15A H15B 110.0 . . ?
H15A C15A H15B 108.4 . . ?
C16A O5A C16A 109.8(5) . 7_565 ?
C16A O5A Dy1A 125.0(2) . . ?
C16A O5A Dy1A 125.0(2) 7_565 . ?
O5A C16A C17A 106.7(4) . . ?
O5A C16A H16A 110.4 . . ?
C17A C16A H16A 110.4 . . ?
O5A C16A H16B 110.4 . . ?
C17A C16A H16B 110.4 . . ?
H16A C16A H16B 108.6 . . ?
C17A C17A C16A 108.2(2) 7_565 . ?
C17A C17A H17A 110.1 7_565 . ?
C16A C17A H17A 110.1 . . ?
C17A C17A H17B 110.1 7_565 . ?
C16A C17A H17B 110.1 . . ?
H17A C17A H17B 108.4 . . ?
O1" Dy1B O1" 180.0 5_665 . ?
O1B Dy1B O1B 180.0 5_665 . ?
O1B Dy1B O3" 90.4(9) 5_665 5_665 ?
O1B Dy1B O3" 89.6(9) . 5_665 ?
O1" Dy1B O3" 91.5(12) 5_665 . ?
O1" Dy1B O3" 88.5(12) . . ?
O3" Dy1B O3" 180.0(5) 5_665 . ?
O1B Dy1B O4B 86.1(9) 5_665 5_665 ?
O1B Dy1B O4B 93.9(9) . 5_665 ?
O1B Dy1B O4B 93.9(9) 5_665 . ?
O1B Dy1B O4B 86.1(9) . . ?
O4B Dy1B O4B 180.0 5_665 . ?
O1" Dy1B O4" 92.0(10) 5_665 5_665 ?
O1" Dy1B O4" 88.0(10) . 5_665 ?
O1B Dy1B O4" 87.0(9) 5_665 5_665 ?
O1B Dy1B O4" 93.0(9) . 5_665 ?
O3" Dy1B O4" 92.6(4) 5_665 5_665 ?
O3" Dy1B O4" 87.4(4) . 5_665 ?
O4B Dy1B O4" 4.4(5) 5_665 5_665 ?
O4B Dy1B O4" 175.6(5) . 5_665 ?
O1" Dy1B O4" 88.0(10) 5_665 . ?
O1" Dy1B O4" 92.0(10) . . ?
O3" Dy1B O4" 87.4(4) 5_665 . ?
O3" Dy1B O4" 92.6(4) . . ?
O4" Dy1B O4" 180.0 5_665 . ?
O1B Dy1B O3B 92.5(10) 5_665 5_665 ?
O1B Dy1B O3B 87.6(10) . 5_665 ?
O4B Dy1B O3B 85.2(3) 5_665 5_665 ?
O4B Dy1B O3B 94.8(3) . 5_665 ?
O1B Dy1B O3B 87.5(10) 5_665 . ?
O1B Dy1B O3B 92.5(10) . . ?
O4B Dy1B O3B 94.8(3) 5_665 . ?
O4B Dy1B O3B 85.2(3) . . ?
O3B Dy1B O3B 180.0 5_665 . ?
C1B O1B Dy1B 176(2) . . ?
O1B C1B C3B 109.6(15) . . ?
O1B C1B C4B 106.5(14) . . ?
C3B C1B C4B 108.0(5) . . ?
O1B C1B C2B 113.9(14) . . ?
C3B C1B C2B 109.8(5) . . ?
C4B C1B C2B 108.8(5) . . ?
F2B C2B F3B 106.7(5) . . ?
F2B C2B F1B 106.6(5) . . ?
F3B C2B F1B 107.0(6) . . ?
F2B C2B C1B 111.4(6) . . ?
F3B C2B C1B 111.3(6) . . ?
F1B C2B C1B 113.5(6) . . ?
F5B C3B F6B 108.7(6) . . ?
F5B C3B F4B 105.1(6) . . ?
F6B C3B F4B 108.2(6) . . ?
F5B C3B C1B 110.2(6) . . ?
F6B C3B C1B 111.0(6) . . ?
F4B C3B C1B 113.4(7) . . ?
F8B C4B F9B 107.2(5) . . ?
F8B C4B F7B 105.7(5) . . ?
F9B C4B F7B 106.5(5) . . ?
F8B C4B C1B 111.9(5) . . ?
F9B C4B C1B 113.9(6) . . ?
F7B C4B C1B 111.1(5) . . ?
C1" O1" Dy1B 167(3) . . ?
O1" C1" C4" 108.3(18) . . ?
O1" C1" C2" 108.0(19) . . ?
C4" C1" C2" 108.8(5) . . ?
O1" C1" C3" 115.2(17) . . ?
C4" C1" C3" 108.3(5) . . ?
C2" C1" C3" 108.1(5) . . ?
F1" C2" F2" 109.0(6) . . ?
F1" C2" F3" 106.7(6) . . ?
F2" C2" F3" 109.5(6) . . ?
F1" C2" C1" 110.1(7) . . ?
F2" C2" C1" 111.5(6) . . ?
F3" C2" C1" 109.9(6) . . ?
F5" C3" F4" 105.7(6) . . ?
F5" C3" F6" 106.8(7) . . ?
F4" C3" F6" 108.8(6) . . ?
F5" C3" C1" 113.7(7) . . ?
F4" C3" C1" 115.1(6) . . ?
F6" C3" C1" 106.4(6) . . ?
F8" C4" F9" 107.8(6) . . ?
F8" C4" F7" 105.7(6) . . ?
F9" C4" F7" 109.4(6) . . ?
F8" C4" C1" 110.9(6) . . ?
F9" C4" C1" 115.3(6) . . ?
F7" C4" C1" 107.4(6) . . ?
C8B O3B C5B 107.5(8) . . ?
C8B O3B Dy1B 125.5(7) . . ?
C5B O3B Dy1B 127.0(6) . . ?
O3B C5B C6B 105.1(10) . . ?
O3B C5B H5BA 110.7 . . ?
C6B C5B H5BA 110.7 . . ?
O3B C5B H5BB 110.7 . . ?
C6B C5B H5BB 110.7 . . ?
H5BA C5B H5BB 108.8 . . ?
C5B C6B C7B 101.6(10) . . ?
C5B C6B H6BA 111.4 . . ?
C7B C6B H6BA 111.4 . . ?
C5B C6B H6BB 111.4 . . ?
C7B C6B H6BB 111.4 . . ?
H6BA C6B H6BB 109.3 . . ?
C8B C7B C6B 103.8(11) . . ?
C8B C7B H7BA 111.0 . . ?
C6B C7B H7BA 111.0 . . ?
C8B C7B H7BB 111.0 . . ?
C6B C7B H7BB 111.0 . . ?
H7BA C7B H7BB 109.0 . . ?
O3B C8B C7B 105.7(8) . . ?
O3B C8B H8BA 110.6 . . ?
C7B C8B H8BA 110.6 . . ?
O3B C8B H8BB 110.6 . . ?
C7B C8B H8BB 110.6 . . ?
H8BA C8B H8BB 108.7 . . ?
C8" O3" C5" 101.8(7) . . ?
C8" O3" Dy1B 133.1(6) . . ?
C5" O3" Dy1B 125.0(6) . . ?
O3" C5" C6" 104.5(8) . . ?
O3" C5" H5"A 110.9 . . ?
C6" C5" H5"A 110.9 . . ?
O3" C5" H5"B 110.9 . . ?
C6" C5" H5"B 110.9 . . ?
H5"A C5" H5"B 108.9 . . ?
C5" C6" C7" 105.1(8) . . ?
C5" C6" H6"A 110.7 . . ?
C7" C6" H6"A 110.7 . . ?
C5" C6" H6"B 110.7 . . ?
C7" C6" H6"B 110.7 . . ?
H6"A C6" H6"B 108.8 . . ?
C8" C7" C6" 105.1(8) . . ?
C8" C7" H7"A 110.7 . . ?
C6" C7" H7"A 110.7 . . ?
C8" C7" H7"B 110.7 . . ?
C6" C7" H7"B 110.7 . . ?
H7"A C7" H7"B 108.8 . . ?
O3" C8" C7" 105.0(8) . . ?
O3" C8" H8"A 110.7 . . ?
C7" C8" H8"A 110.7 . . ?
O3" C8" H8"B 110.7 . . ?
C7" C8" H8"B 110.7 . . ?
H8"A C8" H8"B 108.8 . . ?
C9B O4B C12B 108.8(8) . . ?
C9B O4B Dy1B 119.6(6) . . ?
C12B O4B Dy1B 131.5(7) . . ?
O4B C9B C10B 105.8(8) . . ?
O4B C9B H9BA 110.6 . . ?
C10B C9B H9BA 110.6 . . ?
O4B C9B H9BB 110.6 . . ?
C10B C9B H9BB 110.6 . . ?
H9BA C9B H9BB 108.7 . . ?
C11B C10B C9B 103.2(8) . . ?
C11B C10B H10E 111.1 . . ?
C9B C10B H10E 111.1 . . ?
C11B C10B H10F 111.1 . . ?
C9B C10B H10F 111.1 . . ?
H10E C10B H10F 109.1 . . ?
C12B C11B C10B 104.1(9) . . ?
C12B C11B H11E 110.9 . . ?
C10B C11B H11E 110.9 . . ?
C12B C11B H11F 110.9 . . ?
C10B C11B H11F 110.9 . . ?
H11E C11B H11F 109.0 . . ?
O4B C12B C11B 104.2(8) . . ?
O4B C12B H12C 110.9 . . ?
C11B C12B H12C 110.9 . . ?
O4B C12B H12D 110.9 . . ?
C11B C12B H12D 110.9 . . ?
H12C C12B H12D 108.9 . . ?
C9" O4" C12" 109.6(8) . . ?
C9" O4" Dy1B 126.9(7) . . ?
C12" O4" Dy1B 123.3(6) . . ?
O4" C9" C10" 104.0(9) . . ?
O4" C9" H9"A 111.0 . . ?
C10" C9" H9"A 111.0 . . ?
O4" C9" H9"B 111.0 . . ?
C10" C9" H9"B 111.0 . . ?
H9"A C9" H9"B 109.0 . . ?
C11" C10" C9" 103.1(10) . . ?
C11" C10" H10G 111.1 . . ?
C9" C10" H10G 111.1 . . ?
C11" C10" H10H 111.1 . . ?
C9" C10" H10H 111.1 . . ?
H10G C10" H10H 109.1 . . ?
C12" C11" C10" 104.6(10) . . ?
C12" C11" H11G 110.8 . . ?
C10" C11" H11G 110.8 . . ?
C12" C11" H11H 110.8 . . ?
C10" C11" H11H 110.8 . . ?
H11G C11" H11H 108.9 . . ?
O4" C12" C11" 104.5(9) . . ?
O4" C12" H12E 110.9 . . ?
C11" C12" H12E 110.9 . . ?
O4" C12" H12F 110.9 . . ?
C11" C12" H12F 110.9 . . ?
H12E C12" H12F 108.9 . . ?
C7C B1C C13C 127.7(7) . . ?
C7C B1C C19C 97.5(8) . . ?
C13C B1C C19C 109.8(3) . . ?
C7C B1C C1C 104.1(7) . . ?
C13C B1C C1C 108.7(3) . . ?
C19C B1C C1C 107.1(3) . . ?
C13C B1C C7* 106.0(4) . . ?
C19C B1C C7* 111.9(4) . . ?
C1C B1C C7* 113.2(4) . . ?
C2C C1C C6C 120.0 . . ?
C2C C1C B1C 121.0(3) . . ?
C6C C1C B1C 118.6(3) . . ?
C1C C2C C3C 120.0 . . ?
C1C C2C H2CA 120.0 . . ?
C3C C2C H2CA 120.0 . . ?
C2C C3C C4C 120.0 . . ?
C2C C3C H3CA 120.0 . . ?
C4C C3C H3CA 120.0 . . ?
C5C C4C C3C 120.0 . . ?
C5C C4C H4CA 120.0 . . ?
C3C C4C H4CA 120.0 . . ?
C6C C5C C4C 120.0 . . ?
C6C C5C H5CA 120.0 . . ?
C4C C5C H5CA 120.0 . . ?
C5C C6C C1C 120.0 . . ?
C5C C6C H6CA 120.0 . . ?
C1C C6C H6CA 120.0 . . ?
C8C C7C C12C 120.0 . . ?
C8C C7C B1C 130.3(10) . . ?
C12C C7C B1C 109.5(10) . . ?
C7C C8C C9C 120.0 . . ?
C7C C8C H8CA 120.0 . . ?
C9C C8C H8CA 120.0 . . ?
C10C C9C C8C 120.0 . . ?
C10C C9C H9CA 120.0 . . ?
C8C C9C H9CA 120.0 . . ?
C9C C10C C11C 120.0 . . ?
C9C C10C H10I 120.0 . . ?
C11C C10C H10I 120.0 . . ?
C10C C11C C12C 120.0 . . ?
C10C C11C H11I 120.0 . . ?
C12C C11C H11I 120.0 . . ?
C11C C12C C7C 120.0 . . ?
C11C C12C H12G 120.0 . . ?
C7C C12C H12G 120.0 . . ?
C8* C7* C12* 120.0 . . ?
C8* C7* B1C 117.2(4) . . ?
C12* C7* B1C 122.6(4) . . ?
C7* C8* C9* 120.0 . . ?
C7* C8* H8*A 120.0 . . ?
C9* C8* H8*A 120.0 . . ?
C8* C9* C10* 120.0 . . ?
C8* C9* H9*A 120.0 . . ?
C10* C9* H9*A 120.0 . . ?
C11* C10* C9* 120.0 . . ?
C11* C10* H10J 120.0 . . ?
C9* C10* H10J 120.0 . . ?
C10* C11* C12* 120.0 . . ?
C10* C11* H11J 120.0 . . ?
C12* C11* H11J 120.0 . . ?
C11* C12* C7* 120.0 . . ?
C11* C12* H12H 120.0 . . ?
C7* C12* H12H 120.0 . . ?
C14C C13C C18C 120.0 . . ?
C14C C13C B1C 121.3(3) . . ?
C18C C13C B1C 118.6(3) . . ?
C15C C14C C13C 120.0 . . ?
C15C C14C H14C 120.0 . . ?
C13C C14C H14C 120.0 . . ?
C14C C15C C16C 120.0 . . ?
C14C C15C H15C 120.0 . . ?
C16C C15C H15C 120.0 . . ?
C15C C16C C17C 120.0 . . ?
C15C C16C H16C 120.0 . . ?
C17C C16C H16C 120.0 . . ?
C18C C17C C16C 120.0 . . ?
C18C C17C H17C 120.0 . . ?
C16C C17C H17C 120.0 . . ?
C17C C18C C13C 120.0 . . ?
C17C C18C H18A 120.0 . . ?
C13C C18C H18A 120.0 . . ?
C20C C19C C24C 120.0 . . ?
C20C C19C B1C 119.6(3) . . ?
C24C C19C B1C 120.3(3) . . ?
C21C C20C C19C 120.0 . . ?
C21C C20C H20A 120.0 . . ?
C19C C20C H20A 120.0 . . ?
C20C C21C C22C 120.0 . . ?
C20C C21C H21A 120.0 . . ?
C22C C21C H21A 120.0 . . ?
C21C C22C C23C 120.0 . . ?
C21C C22C H22A 120.0 . . ?
C23C C22C H22A 120.0 . . ?
C24C C23C C22C 120.0 . . ?
C24C C23C H23A 120.0 . . ?
C22C C23C H23A 120.0 . . ?
C23C C24C C19C 120.0 . . ?
C23C C24C H24A 120.0 . . ?
C19C C24C H24A 120.0 . . ?
C4S O1S C1S 100(2) . . ?
O1S C1S C2S 99.0(18) . . ?
O1S C1S H1SA 112.0 . . ?
C2S C1S H1SA 112.0 . . ?
O1S C1S H1SB 112.0 . . ?
C2S C1S H1SB 112.0 . . ?
H1SA C1S H1SB 109.6 . . ?
C3S C2S C1S 123.2(18) . . ?
C3S C2S H2SA 106.5 . . ?
C1S C2S H2SA 106.5 . . ?
C3S C2S H2SB 106.5 . . ?
C1S C2S H2SB 106.5 . . ?
H2SA C2S H2SB 106.5 . . ?
C4S C3S C2S 86.2(17) . . ?
C4S C3S H3SA 114.3 . . ?
C2S C3S H3SA 114.3 . . ?
C4S C3S H3SB 114.3 . . ?
C2S C3S H3SB 114.3 . . ?
H3SA C3S H3SB 111.4 . . ?
O1S C4S C3S 120(2) . . ?
O1S C4S H4SA 107.3 . . ?
C3S C4S H4SA 107.3 . . ?
O1S C4S H4SB 107.3 . . ?
C3S C4S H4SB 107.3 . . ?
H4SA C4S H4SB 106.9 . . ?

loop_
_geom_bond_atom_site_label_1
_geom_bond_atom_site_label_2
_geom_bond_distance
_geom_bond_site_symmetry_2
_geom_bond_publ_flag
Dy1A O1A 2.133(4) . ?
Dy1A O2A 2.136(4) . ?
Dy1A O3' 2.286(9) 7_565 ?
Dy1A O3' 2.286(9) . ?
Dy1A O4A 2.317(4) . ?
Dy1A O5A 2.325(4) . ?
Dy1A O3A 2.389(8) 7_565 ?
Dy1A O3A 2.389(8) . ?
O1A C1A 1.352(7) . ?
C1A C2' 1.537(6) 7_565 ?
C1A C2' 1.537(6) . ?
C1A C3A 1.551(5) . ?
C1A C2A 1.584(5) . ?
C1A C2A 1.584(5) 7_565 ?
C2A F1A 1.335(5) . ?
C2A F2A 1.345(5) . ?
C2A F3A 1.350(5) . ?
C2' F3' 1.322(5) . ?
C2' F2' 1.326(5) . ?
C2' F1' 1.326(5) . ?
F2' F2' 1.343(11) 7_565 ?
C3A F4A 1.328(3) 7_565 ?
C3A F4A 1.328(3) . ?
C3A F5A 1.329(4) . ?
O2A C4A 1.346(8) . ?
C4A C6A 1.548(5) . ?
C4A C7A 1.549(6) . ?
C4A C5A 1.550(5) . ?
C5A F6A 1.329(5) . ?
C5A F7A 1.335(5) . ?
C5A F8A 1.335(5) . ?
C6A F10A 1.327(5) . ?
C6A F9A 1.330(5) . ?
C6A F11A 1.332(5) . ?
C7A F13A 1.330(5) . ?
C7A F14A 1.332(5) . ?
C7A F12A 1.334(5) . ?
O3A C8A 1.474(5) . ?
O3A C11A 1.476(5) . ?
C8A C9A 1.494(5) . ?
C8A H8AA 0.9900 . ?
C8A H8AB 0.9900 . ?
C9A C10A 1.495(5) . ?
C9A H9AA 0.9900 . ?
C9A H9AB 0.9900 . ?
C10A C11A 1.502(5) . ?
C10A H10A 0.9900 . ?
C10A H10B 0.9900 . ?
C11A H11A 0.9900 . ?
C11A H11B 0.9900 . ?
O3' C8' 1.474(6) . ?
O3' C11' 1.477(5) . ?
C8' C9' 1.501(6) . ?
C8' H8'A 0.9900 . ?
C8' H8'B 0.9900 . ?
C9' C10' 1.501(6) . ?
C9' H9'A 0.9900 . ?
C9' H9'B 0.9900 . ?
C10' C11' 1.499(6) . ?
C10' H10C 0.9900 . ?
C10' H10D 0.9900 . ?
C11' H11C 0.9900 . ?
C11' H11D 0.9900 . ?
O4A C12A 1.470(5) . ?
O4A C15A 1.495(5) . ?
C12A C13A 1.500(5) . ?
C12A H12A 0.9900 . ?
C12A H12B 0.9900 . ?
C13A C14A 1.497(6) . ?
C13A H13A 0.9900 . ?
C13A H13B 0.9900 . ?
C14A C15A 1.508(5) . ?
C14A H14A 0.9900 . ?
C14A H14B 0.9900 . ?
C15A H15A 0.9900 . ?
C15A H15B 0.9900 . ?
O5A C16A 1.462(4) . ?
O5A C16A 1.462(4) 7_565 ?
C16A C17A 1.484(5) . ?
C16A H16A 0.9900 . ?
C16A H16B 0.9900 . ?
C17A C17A 1.465(5) 7_565 ?
C17A H17A 0.9900 . ?
C17A H17B 0.9900 . ?
Dy1B O1" 2.11(4) 5_665 ?
Dy1B O1" 2.11(4) . ?
Dy1B O1B 2.15(3) 5_665 ?
Dy1B O1B 2.15(3) . ?
Dy1B O3" 2.245(9) 5_665 ?
Dy1B O3" 2.245(9) . ?
Dy1B O4B 2.311(10) 5_665 ?
Dy1B O4B 2.311(10) . ?
Dy1B O4" 2.400(10) 5_665 ?
Dy1B O4" 2.400(10) . ?
Dy1B O3B 2.441(10) 5_665 ?
Dy1B O3B 2.441(10) . ?
O1B C1B 1.39(3) . ?
C1B C3B 1.548(6) . ?
C1B C4B 1.549(6) . ?
C1B C2B 1.549(6) . ?
C2B F2B 1.326(5) . ?
C2B F3B 1.329(5) . ?
C2B F1B 1.334(5) . ?
C3B F5B 1.323(5) . ?
C3B F6B 1.330(5) . ?
C3B F4B 1.337(5) . ?
C4B F8B 1.329(5) . ?
C4B F9B 1.331(5) . ?
C4B F7B 1.340(5) . ?
O1" C1" 1.30(4) . ?
C1" C4" 1.545(6) . ?
C1" C2" 1.549(6) . ?
C1" C3" 1.549(6) . ?
C2" F1" 1.319(5) . ?
C2" F2" 1.330(5) . ?
C2" F3" 1.331(5) . ?
C3" F5" 1.321(5) . ?
C3" F4" 1.330(5) . ?
C3" F6" 1.339(5) . ?
C4" F8" 1.327(5) . ?
C4" F9" 1.328(5) . ?
C4" F7" 1.334(5) . ?
O3B C8B 1.472(5) . ?
O3B C5B 1.473(5) . ?
C5B C6B 1.498(6) . ?
C5B H5BA 0.9900 . ?
C5B H5BB 0.9900 . ?
C6B C7B 1.499(6) . ?
C6B H6BA 0.9900 . ?
C6B H6BB 0.9900 . ?
C7B C8B 1.499(6) . ?
C7B H7BA 0.9900 . ?
C7B H7BB 0.9900 . ?
C8B H8BA 0.9900 . ?
C8B H8BB 0.9900 . ?
O3" C8" 1.471(5) . ?
O3" C5" 1.472(5) . ?
C5" C6" 1.499(5) . ?
C5" H5"A 0.9900 . ?
C5" H5"B 0.9900 . ?
C6" C7" 1.501(5) . ?
C6" H6"A 0.9900 . ?
C6" H6"B 0.9900 . ?
C7" C8" 1.498(6) . ?
C7" H7"A 0.9900 . ?
C7" H7"B 0.9900 . ?
C8" H8"A 0.9900 . ?
C8" H8"B 0.9900 . ?
O4B C9B 1.473(6) . ?
O4B C12B 1.473(6) . ?
C9B C10B 1.502(5) . ?
C9B H9BA 0.9900 . ?
C9B H9BB 0.9900 . ?
C10B C11B 1.500(6) . ?
C10B H10E 0.9900 . ?
C10B H10F 0.9900 . ?
C11B C12B 1.499(5) . ?
C11B H11E 0.9900 . ?
C11B H11F 0.9900 . ?
C12B H12C 0.9900 . ?
C12B H12D 0.9900 . ?
O4" C9" 1.474(6) . ?
O4" C12" 1.474(6) . ?
C9" C10" 1.501(6) . ?
C9" H9"A 0.9900 . ?
C9" H9"B 0.9900 . ?
C10" C11" 1.498(6) . ?
C10" H10G 0.9900 . ?
C10" H10H 0.9900 . ?
C11" C12" 1.498(6) . ?
C11" H11G 0.9900 . ?
C11" H11H 0.9900 . ?
C12" H12E 0.9900 . ?
C12" H12F 0.9900 . ?
B1C C7C 1.679(7) . ?
B1C C13C 1.682(5) . ?
B1C C19C 1.700(5) . ?
B1C C1C 1.702(5) . ?
B1C C7* 1.722(6) . ?
C1C C2C 1.3900 . ?
C1C C6C 1.3900 . ?
C2C C3C 1.3900 . ?
C2C H2CA 0.9500 . ?
C3C C4C 1.3900 . ?
C3C H3CA 0.9500 . ?
C4C C5C 1.3900 . ?
C4C H4CA 0.9500 . ?
C5C C6C 1.3900 . ?
C5C H5CA 0.9500 . ?
C6C H6CA 0.9500 . ?
C7C C8C 1.3900 . ?
C7C C12C 1.3900 . ?
C8C C9C 1.3900 . ?
C8C H8CA 0.9500 . ?
C9C C10C 1.3900 . ?
C9C H9CA 0.9500 . ?
C10C C11C 1.3900 . ?
C10C H10I 0.9500 . ?
C11C C12C 1.3900 . ?
C11C H11I 0.9500 . ?
C12C H12G 0.9500 . ?
C7* C8* 1.3900 . ?
C7* C12* 1.3900 . ?
C8* C9* 1.3900 . ?
C8* H8*A 0.9500 . ?
C9* C10* 1.3900 . ?
C9* H9*A 0.9500 . ?
C10* C11* 1.3900 . ?
C10* H10J 0.9500 . ?
C11* C12* 1.3900 . ?
C11* H11J 0.9500 . ?
C12* H12H 0.9500 . ?
C13C C14C 1.3900 . ?
C13C C18C 1.3900 . ?
C14C C15C 1.3900 . ?
C14C H14C 0.9500 . ?
C15C C16C 1.3900 . ?
C15C H15C 0.9500 . ?
C16C C17C 1.3900 . ?
C16C H16C 0.9500 . ?
C17C C18C 1.3900 . ?
C17C H17C 0.9500 . ?
C18C H18A 0.9500 . ?
C19C C20C 1.3900 . ?
C19C C24C 1.3900 . ?
C20C C21C 1.3900 . ?
C20C H20A 0.9500 . ?
C21C C22C 1.3900 . ?
C21C H21A 0.9500 . ?
C22C C23C 1.3900 . ?
C22C H22A 0.9500 . ?
C23C C24C 1.3900 . ?
C23C H23A 0.9500 . ?
C24C H24A 0.9500 . ?
O1S C4S 1.473(6) . ?
O1S C1S 1.480(6) . ?
C1S C2S 1.503(6) . ?
C1S H1SA 0.9900 . ?
C1S H1SB 0.9900 . ?
C2S C3S 1.497(6) . ?
C2S H2SA 0.9900 . ?
C2S H2SB 0.9900 . ?
C3S C4S 1.497(6) . ?
C3S H3SA 0.9900 . ?
C3S H3SB 0.9900 . ?
C4S H4SA 0.9900 . ?
C4S H4SB 0.9900 . ?
